data_1513070
loop_
_publ_author_name
'Ivanova, Bojidarka'
'Spiteller, Michael'

_publ_section_title
;
 Organic mandelates as promising materials with non-linear optical
 application
;
_journal_name_full 'Structural Chemistry'
_journal_page_first 989
_journal_paper_doi 10.1007/s11224-010-9635-5
_journal_volume 21
_journal_year 2010
_chemical_formula_moiety 'C9 H9 N2 O, C8 H7 O3'
_chemical_formula_sum 'C17 H16 N2 O4'
_chemical_formula_weight 312.32
_space_group_IT_number 14
_symmetry_cell_setting monoclinic
_symmetry_space_group_name_Hall '-P 2ybc'
_symmetry_space_group_name_H-M 'P 1 21/c 1'
_atom_sites_solution_hydrogens geom
_atom_sites_solution_primary direct
_atom_sites_solution_secondary difmap
_audit_creation_method SHELXL-97
_cell_angle_alpha 90.00
_cell_angle_beta 99.73(2)
_cell_angle_gamma 90.00
_cell_formula_units_Z 4
_cell_length_a 5.332(4)
_cell_length_b 25.455(19)
_cell_length_c 11.078(7)
_cell_measurement_temperature 198(2)
_cell_volume 1481.9(18)
_computing_cell_refinement 'Bruker SAINT'
_computing_data_collection 'Bruker GIS'
_computing_data_reduction 'Bruker SAINT'
_computing_molecular_graphics 'Bruker APEX2'
_computing_structure_refinement 'SHELXL-97 (Sheldrick, 2008)'
_computing_structure_solution 'SHELXS-97 (Sheldrick, 2008)'
_diffrn_ambient_temperature 198(2)
_diffrn_measured_fraction_theta_full 0.938
_diffrn_measured_fraction_theta_max 0.938
_diffrn_measurement_device_type 'Bruker SMART X2S'
_diffrn_measurement_method '\w scans'
_diffrn_radiation_monochromator 'doubly curved silicon crystal'
_diffrn_radiation_source 'micro-focus sealed tube'
_diffrn_radiation_type MoK\a
_diffrn_radiation_wavelength 0.71073
_diffrn_reflns_av_R_equivalents 0.2184
_diffrn_reflns_av_sigmaI/netI 0.4699
_diffrn_reflns_limit_h_max 3
_diffrn_reflns_limit_h_min -6
_diffrn_reflns_limit_k_max 30
_diffrn_reflns_limit_k_min -30
_diffrn_reflns_limit_l_max 10
_diffrn_reflns_limit_l_min -12
_diffrn_reflns_number 4792
_diffrn_reflns_theta_full 25.38
_diffrn_reflns_theta_max 25.38
_diffrn_reflns_theta_min 2.03
_exptl_absorpt_coefficient_mu 0.101
_exptl_absorpt_correction_T_max 0.9719
_exptl_absorpt_correction_T_min 0.9612
_exptl_absorpt_correction_type multi-scan
_exptl_crystal_colour colorleass
_exptl_crystal_density_diffrn 1.400
_exptl_crystal_density_method 'not measured'
_exptl_crystal_description plate
_exptl_crystal_F_000 656
_exptl_crystal_size_max 0.32
_exptl_crystal_size_mid 0.12
_exptl_crystal_size_min 0.08
_refine_diff_density_max 0.545
_refine_diff_density_min -0.402
_refine_diff_density_rms 0.099
_refine_ls_extinction_method none
_refine_ls_goodness_of_fit_ref 0.762
_refine_ls_hydrogen_treatment constr
_refine_ls_matrix_type full
_refine_ls_number_parameters 210
_refine_ls_number_reflns 2562
_refine_ls_number_restraints 0
_refine_ls_restrained_S_all 0.762
_refine_ls_R_factor_all 0.3254
_refine_ls_R_factor_gt 0.0978
_refine_ls_shift/su_max 0.017
_refine_ls_shift/su_mean 0.002
_refine_ls_structure_factor_coef Fsqd
_refine_ls_weighting_details 'calc w=1/[\s^2^(Fo^2^)+(0.0905P)^2^+0.0000P] where P=(Fo^2^+2Fc^2^)/3'
_refine_ls_weighting_scheme calc
_refine_ls_wR_factor_gt 0.2020
_refine_ls_wR_factor_ref 0.2865
_reflns_number_gt 535
_reflns_number_total 2562
_reflns_threshold_expression >2sigma(I)
_cod_data_source_file Struct-100a.cif
_cod_data_source_block bi100a
_cod_depositor_comments
;
The following automatic conversions were performed:

'_symmetry_cell_setting' value 'Monoclinic' changed to 'monoclinic'
according to the built-in table from CIF Core dictionary named
'cif_core.dic' version 2.4.1 from 2010-06-29.

Automatic conversion script
Id: cif_fix_values 1891 2012-01-12 08:04:46Z andrius 
;
_cod_original_cell_volume 1482.0(19)
_cod_original_sg_symbol_H-M 'P 21/c'
_cod_database_code 1513070

loop_
_symmetry_equiv_pos_as_xyz
'x, y, z'
'-x, y+1/2, -z+1/2'
'-x, -y, -z'
'x, -y-1/2, z-1/2'

loop_
_atom_site_label
_atom_site_type_symbol
_atom_site_fract_x
_atom_site_fract_y
_atom_site_fract_z
_atom_site_U_iso_or_equiv
_atom_site_adp_type
_atom_site_occupancy
_atom_site_symmetry_multiplicity
_atom_site_calc_flag
_atom_site_refinement_flags
O4 O 0.3216(14) 0.2793(3) 0.5912(7) 0.060(2) Uani 1 1 d .
H1 H 0.4767 0.2774 0.6214 0.089 Uiso 1 1 calc R
N2 N 0.9054(14) 0.3147(3) -0.0462(6) 0.034(2) Uani 1 1 d .
H2 H 0.7981 0.2895 -0.0363 0.041 Uiso 1 1 calc R
O3 O 0.6335(13) 0.3172(2) 0.1374(7) 0.050(2) Uani 1 1 d .
H3 H 0.4802 0.3236 0.1091 0.074 Uiso 1 1 calc R
O2 O 0.6081(14) 0.2735(3) 0.4147(6) 0.057(2) Uani 1 1 d .
O1 O 0.3731(15) 0.3325(3) 0.2986(6) 0.056(3) Uani 1 1 d .
N1 N 0.9968(15) 0.2688(3) -0.2121(6) 0.050(3) Uani 1 1 d .
H4 H 0.8789 0.2459 -0.2016 0.060 Uiso 1 1 calc R
H5 H 1.0840 0.2646 -0.2721 0.060 Uiso 1 1 calc R
C17 C 0.9245(19) 0.3574(3) 0.0316(8) 0.027(3) Uani 1 1 d .
C16 C 1.0909(19) 0.3984(4) 0.0146(9) 0.041(3) Uani 1 1 d .
C15 C 1.225(2) 0.3485(4) -0.1512(9) 0.050(3) Uani 1 1 d .
H6 H 1.3300 0.3448 -0.2118 0.059 Uiso 1 1 calc R
C14 C 0.7755(19) 0.3596(4) 0.1227(9) 0.040(3) Uani 1 1 d .
C13 C 0.784(2) 0.4029(4) 0.1962(9) 0.049(3) Uani 1 1 d .
H7 H 0.6804 0.4048 0.2578 0.059 Uiso 1 1 calc R
C6 C 0.371(2) 0.3723(4) 0.5529(9) 0.029(3) Uani 1 1 d .
C5 C 0.605(2) 0.3793(4) 0.6270(9) 0.044(3) Uani 1 1 d .
H8 H 0.7193 0.3505 0.6414 0.052 Uiso 1 1 calc R
C12 C 1.102(2) 0.4421(4) 0.0950(9) 0.051(3) Uani 1 1 d .
H9 H 1.2191 0.4698 0.0890 0.061 Uiso 1 1 calc R
C11 C 1.044(2) 0.3101(4) -0.1366(9) 0.039(3) Uani 1 1 d .
C7 C 0.286(2) 0.3187(4) 0.4991(8) 0.047(3) Uani 1 1 d .
H10 H 0.1007 0.3205 0.4631 0.056 Uiso 1 1 calc R
C4 C 0.289(3) 0.4628(4) 0.5845(10) 0.063(4) Uani 1 1 d .
H11 H 0.1814 0.4926 0.5670 0.075 Uiso 1 1 calc R
C10 C 0.949(2) 0.4446(4) 0.1795(10) 0.070(4) Uani 1 1 d .
H12 H 0.9511 0.4752 0.2290 0.084 Uiso 1 1 calc R
C8 C 0.441(2) 0.3074(4) 0.3946(9) 0.039(3) Uani 1 1 d .
C9 C 1.246(2) 0.3910(4) -0.0770(9) 0.055(4) Uani 1 1 d .
H13 H 1.3698 0.4169 -0.0862 0.066 Uiso 1 1 calc R
C3 C 0.517(3) 0.4676(5) 0.6597(11) 0.061(4) Uani 1 1 d .
H14 H 0.5652 0.5003 0.6984 0.074 Uiso 1 1 calc R
C2 C 0.674(3) 0.4260(5) 0.6790(11) 0.064(4) Uani 1 1 d .
H15 H 0.8354 0.4297 0.7299 0.077 Uiso 1 1 calc R
C1 C 0.212(2) 0.4147(4) 0.5333(9) 0.048(3) Uani 1 1 d .
H16 H 0.0486 0.4110 0.4845 0.057 Uiso 1 1 calc R

loop_
_atom_site_aniso_label
_atom_site_aniso_U_11
_atom_site_aniso_U_22
_atom_site_aniso_U_33
_atom_site_aniso_U_23
_atom_site_aniso_U_13
_atom_site_aniso_U_12
O4 0.100(7) 0.033(5) 0.060(5) -0.003(4) 0.054(5) -0.008(5)
N2 0.047(6) 0.017(5) 0.045(5) 0.007(4) 0.028(5) -0.003(4)
O3 0.075(6) 0.028(4) 0.059(5) -0.003(4) 0.047(5) -0.003(4)
O2 0.081(6) 0.037(5) 0.067(5) 0.014(4) 0.054(5) 0.024(5)
O1 0.094(7) 0.046(5) 0.039(5) 0.007(4) 0.038(5) 0.025(5)
N1 0.084(8) 0.032(5) 0.047(5) -0.007(5) 0.052(6) -0.008(5)
C17 0.040(7) 0.014(5) 0.031(6) 0.001(5) 0.016(6) -0.005(5)
C16 0.027(7) 0.041(7) 0.053(8) -0.001(6) 0.006(6) 0.000(6)
C15 0.057(9) 0.050(8) 0.050(8) 0.002(6) 0.035(7) -0.003(7)
C14 0.047(8) 0.039(7) 0.040(7) -0.001(6) 0.027(6) -0.010(6)
C13 0.078(10) 0.031(7) 0.048(7) 0.004(6) 0.041(7) 0.009(7)
C6 0.038(7) 0.029(6) 0.029(6) 0.004(5) 0.026(6) 0.005(6)
C5 0.053(9) 0.032(7) 0.048(7) 0.001(6) 0.015(7) 0.010(6)
C12 0.077(10) 0.021(6) 0.059(8) -0.004(6) 0.021(8) -0.020(6)
C11 0.058(8) 0.029(6) 0.040(7) 0.013(5) 0.042(7) 0.007(6)
C7 0.076(9) 0.028(6) 0.044(7) -0.008(6) 0.037(7) -0.001(6)
C4 0.091(12) 0.024(7) 0.071(10) -0.013(7) 0.009(9) -0.003(7)
C10 0.086(10) 0.050(9) 0.089(10) -0.031(7) 0.056(10) -0.010(8)
C8 0.050(9) 0.036(7) 0.037(7) -0.018(6) 0.027(7) -0.005(6)
C9 0.081(10) 0.037(7) 0.060(8) 0.009(6) 0.048(8) -0.012(7)
C3 0.086(11) 0.046(9) 0.060(9) -0.030(7) 0.036(9) -0.025(8)
C2 0.076(11) 0.038(8) 0.083(10) -0.009(7) 0.025(8) -0.005(8)
C1 0.052(8) 0.058(8) 0.034(7) 0.000(6) 0.010(7) 0.001(7)

loop_
_atom_type_symbol
_atom_type_description
_atom_type_scat_dispersion_real
_atom_type_scat_dispersion_imag
_atom_type_scat_source
C C 0.0033 0.0016 'International Tables Vol C Tables 4.2.6.8 and 6.1.1.4'
H H 0.0000 0.0000 'International Tables Vol C Tables 4.2.6.8 and 6.1.1.4'
N N 0.0061 0.0033 'International Tables Vol C Tables 4.2.6.8 and 6.1.1.4'
O O 0.0106 0.0060 'International Tables Vol C Tables 4.2.6.8 and 6.1.1.4'

loop_
_geom_angle_atom_site_label_1
_geom_angle_atom_site_label_2
_geom_angle_atom_site_label_3
_geom_angle
C11 N2 C17 122.9(8)
N2 C17 C14 119.7(8)
N2 C17 C16 118.9(8)
C14 C17 C16 121.3(9)
C17 C16 C12 117.4(9)
C17 C16 C9 117.0(9)
C12 C16 C9 125.5(10)
C9 C15 C11 118.5(9)
O3 C14 C13 122.5(8)
O3 C14 C17 117.4(9)
C13 C14 C17 120.1(9)
C14 C13 C10 119.3(9)
C1 C6 C5 117.7(10)
C1 C6 C7 120.6(11)
C5 C6 C7 121.7(10)
C2 C5 C6 121.5(11)
C10 C12 C16 120.5(10)
N1 C11 N2 117.8(9)
N1 C11 C15 122.3(8)
N2 C11 C15 119.9(9)
O4 C7 C6 110.8(8)
O4 C7 C8 112.3(8)
C6 C7 C8 107.0(7)
C3 C4 C1 120.2(12)
C12 C10 C13 121.4(10)
O2 C8 O1 127.7(9)
O2 C8 C7 116.9(10)
O1 C8 C7 115.4(9)
C15 C9 C16 122.6(10)
C2 C3 C4 119.7(12)
C3 C2 C5 120.6(13)
C6 C1 C4 120.2(12)

loop_
_geom_bond_atom_site_label_1
_geom_bond_atom_site_label_2
_geom_bond_distance
O4 C7 1.418(10)
N2 C11 1.345(10)
N2 C17 1.379(10)
O3 C14 1.344(10)
O2 C8 1.235(11)
O1 C8 1.240(11)
N1 C11 1.340(11)
C17 C14 1.387(11)
C17 C16 1.403(12)
C16 C12 1.420(12)
C16 C9 1.427(12)
C15 C9 1.350(12)
C15 C11 1.403(12)
C14 C13 1.366(12)
C13 C10 1.410(13)
C6 C1 1.365(12)
C6 C5 1.385(13)
C6 C7 1.528(12)
C5 C2 1.346(13)
C12 C10 1.346(12)
C7 C8 1.559(11)
C4 C3 1.359(14)
C4 C1 1.382(13)
C3 C2 1.345(14)
